data_7216298
loop_
_publ_author_name
'Miller, Thomas A.'
'Jeffery, John C.'
'Ward, Michael D.'

_publ_section_title
;
 The crystal structure of [Sm(H2O)5][Ru2(bpy)2(CN)7]&#xFFFD;11H2O, a novel
 mixed d?f coordination polymer
;
_journal_issue 88
_journal_name_full CrystEngComm
_journal_page_first 495
_journal_paper_doi 10.1039/b313122j
_journal_volume 5
_journal_year 2003
_chemical_formula_sum 'C27 H48 N11 O16 Ru2 Sm'
_chemical_formula_weight 1135.25
_chemical_name_systematic
;
?
;
_space_group_IT_number 14
_symmetry_cell_setting monoclinic
_symmetry_space_group_name_Hall '-P 2yn'
_symmetry_space_group_name_H-M 'P 1 21/n 1'
_atom_sites_solution_hydrogens geom
_atom_sites_solution_primary direct
_atom_sites_solution_secondary difmap
_audit_creation_method SHELXL-97
_cell_angle_alpha 90.00
_cell_angle_beta 108.28(3)
_cell_angle_gamma 90.00
_cell_formula_units_Z 4
_cell_length_a 10.329(2)
_cell_length_b 29.760(6)
_cell_length_c 14.688(3)
_cell_measurement_reflns_used 190
_cell_measurement_temperature 100(2)
_cell_volume 4287.1(17)
_computing_cell_refinement 'Bruker SAINT (Bruker, 1998)'
_computing_data_collection 'Bruker SMART (Bruker, 1998)'
_computing_data_reduction 'Bruker SHELXTL (Bruker, 1998)'
_computing_molecular_graphics 'Bruker SHELXTL (Bruker, 1998)'
_computing_publication_material 'Bruker SHELXTL (Bruker, 1998)'
_computing_structure_refinement 'Bruker SHELXTL (Bruker, 1998)'
_computing_structure_solution 'Bruker SHELXTL (Bruker, 1998)'
_diffrn_ambient_temperature 100(2)
_diffrn_measured_fraction_theta_full 1.000
_diffrn_measured_fraction_theta_max 1.000
_diffrn_measurement_device_type 'CCD area detector'
_diffrn_measurement_method 'omega scans'
_diffrn_radiation_monochromator graphite
_diffrn_radiation_source 'fine-focus sealed tube'
_diffrn_radiation_type MoK\a
_diffrn_radiation_wavelength 0.71073
_diffrn_reflns_av_R_equivalents 0.0423
_diffrn_reflns_av_sigmaI/netI 0.0327
_diffrn_reflns_limit_h_max 13
_diffrn_reflns_limit_h_min -13
_diffrn_reflns_limit_k_max 38
_diffrn_reflns_limit_k_min -38
_diffrn_reflns_limit_l_max 18
_diffrn_reflns_limit_l_min -19
_diffrn_reflns_number 48018
_diffrn_reflns_theta_full 27.48
_diffrn_reflns_theta_max 27.48
_diffrn_reflns_theta_min 1.37
_diffrn_standards_decay_% none
_exptl_absorpt_coefficient_mu 2.123
_exptl_absorpt_correction_T_max 0.646838
_exptl_absorpt_correction_T_min 0.458175
_exptl_absorpt_correction_type multi-scan
_exptl_absorpt_process_details 'SADABS (Sheldrick, 1996)'
_exptl_crystal_colour orange
_exptl_crystal_density_diffrn 1.759
_exptl_crystal_density_meas ?
_exptl_crystal_density_method 'not measured'
_exptl_crystal_description needle
_exptl_crystal_F_000 2260
_exptl_crystal_size_max 0.5
_exptl_crystal_size_mid 0.2
_exptl_crystal_size_min 0.2
_refine_diff_density_max 4.861
_refine_diff_density_min -3.667
_refine_diff_density_rms 0.198
_refine_ls_extinction_method none
_refine_ls_goodness_of_fit_ref 1.141
_refine_ls_hydrogen_treatment mixed
_refine_ls_matrix_type full
_refine_ls_number_parameters 524
_refine_ls_number_reflns 9836
_refine_ls_number_restraints 0
_refine_ls_restrained_S_all 1.141
_refine_ls_R_factor_all 0.0692
_refine_ls_R_factor_gt 0.0596
_refine_ls_shift/su_max 0.002
_refine_ls_shift/su_mean 0.000
_refine_ls_structure_factor_coef Fsqd
_refine_ls_weighting_details 'calc w=1/[\s^2^(Fo^2^)+(0.0659P)^2^+32.2430P] where P=(Fo^2^+2Fc^2^)/3'
_refine_ls_weighting_scheme calc
_refine_ls_wR_factor_gt 0.1432
_refine_ls_wR_factor_ref 0.1500
_reflns_number_gt 8601
_reflns_number_total 9836
_reflns_threshold_expression >2sigma(I)
_cod_data_source_file b313122j.txt
_cod_data_source_block majorm
_cod_depositor_comments
;
The following automatic conversions were performed:

'_symmetry_cell_setting' value 'Monoclinic' changed to 'monoclinic'
according to
/usr/data/users/saulius/automatic-downloads/retrospective/RSC/lib/dictionaries/cif_core.dic
dictionary named 'cif_core.dic' version 2.4.2 from
2011-04-26.

'_exptl_absorpt_correction_type' value 'multiscan'
changed to 'multi-scan' according to
/usr/data/users/saulius/automatic-downloads/retrospective/RSC/lib/dictionaries/cif_core.dic
dictionary named 'cif_core.dic' version 2.4.2 from 2011-04-26.

Automatic conversion script
Id: cif_fix_values 2281 2013-09-26 08:29:07Z andrius 

The following automatic conversions were performed:

'_exptl_crystal_density_meas' value 'not measured' was changed to '?'
- the value is perceived as not measured.

Automatic conversion script
Id: cif_fix_values 3008 2015-01-20 13:52:24Z robertas 
;
_cod_original_cell_volume 4287.2(15)
_cod_original_sg_symbol_H-M P2(1)/n
_cod_database_code 7216298

loop_
_symmetry_equiv_pos_as_xyz
'x, y, z'
'-x+1/2, y+1/2, -z+1/2'
'-x, -y, -z'
'x-1/2, -y-1/2, z-1/2'

loop_
_atom_site_label
_atom_site_type_symbol
_atom_site_fract_x
_atom_site_fract_y
_atom_site_fract_z
_atom_site_U_iso_or_equiv
_atom_site_adp_type
_atom_site_occupancy
_atom_site_symmetry_multiplicity
_atom_site_calc_flag
_atom_site_refinement_flags
Ru1 Ru 0.54592(6) 0.883910(18) 0.82644(4) 0.02558(14) Uani 1 1 d .
C1 C 0.7242(8) 0.8723(3) 0.9277(6) 0.0374(18) Uani 1 1 d .
C2 C 0.4832(8) 0.9261(2) 0.9105(5) 0.0323(16) Uani 1 1 d .
C3 C 0.6372(8) 0.9339(2) 0.7826(5) 0.0312(16) Uani 1 1 d .
C4 C 0.3610(6) 0.89211(19) 0.7212(4) 0.0223(12) Uani 0.50 1 d P
N4' N 0.3610(6) 0.89211(19) 0.7212(4) 0.0223(12) Uani 0.50 1 d P
N1 N 0.8275(8) 0.8654(3) 0.9848(5) 0.050(2) Uani 1 1 d .
N2 N 0.4346(8) 0.9497(2) 0.9559(5) 0.0445(17) Uani 1 1 d .
N3 N 0.6996(7) 0.9626(2) 0.7606(5) 0.0392(15) Uani 1 1 d .
N4 N 0.2543(6) 0.89047(19) 0.6670(4) 0.0215(12) Uani 0.50 1 d P
C4' C 0.2543(6) 0.89047(19) 0.6670(4) 0.0215(12) Uani 0.50 1 d P
N10 N 0.4593(6) 0.82588(19) 0.8676(4) 0.0272(12) Uani 1 1 d .
C11 C 0.4007(7) 0.8245(2) 0.9378(5) 0.0313(15) Uani 1 1 d .
H11 H 0.3995 0.8511 0.9734 0.038 Uiso 1 1 calc R
C12 C 0.3429(8) 0.7862(3) 0.9600(6) 0.0341(16) Uani 1 1 d .
H12 H 0.3015 0.7864 1.0093 0.041 Uiso 1 1 calc R
C13 C 0.3457(8) 0.7469(3) 0.9088(6) 0.0370(18) Uani 1 1 d .
H13 H 0.3066 0.7199 0.9230 0.044 Uiso 1 1 calc R
C14 C 0.4057(7) 0.7477(2) 0.8379(5) 0.0306(15) Uani 1 1 d .
H14 H 0.4080 0.7213 0.8020 0.037 Uiso 1 1 calc R
C15 C 0.4635(7) 0.7876(2) 0.8187(5) 0.0291(15) Uani 1 1 d .
C16 C 0.5343(7) 0.7915(2) 0.7449(5) 0.0279(14) Uani 1 1 d .
C17 C 0.5478(8) 0.7558(3) 0.6882(6) 0.0349(16) Uani 1 1 d .
H17 H 0.5132 0.7270 0.6963 0.042 Uiso 1 1 calc R
C18 C 0.6117(8) 0.7623(3) 0.6202(6) 0.0381(17) Uani 1 1 d .
H18 H 0.6227 0.7380 0.5813 0.046 Uiso 1 1 calc R
C19 C 0.6601(8) 0.8047(3) 0.6088(6) 0.0413(19) Uani 1 1 d .
H19 H 0.7023 0.8100 0.5609 0.050 Uiso 1 1 calc R
C20 C 0.6457(7) 0.8389(3) 0.6681(6) 0.0325(16) Uani 1 1 d .
H20 H 0.6799 0.8679 0.6607 0.039 Uiso 1 1 calc R
N21 N 0.5851(5) 0.8331(2) 0.7363(4) 0.0281(13) Uani 1 1 d .
Ru2 Ru 0.06053(5) 0.880307(16) 0.57456(3) 0.01680(12) Uani 1 1 d .
C5 C 0.0911(7) 0.9227(2) 0.4801(5) 0.0234(13) Uani 1 1 d .
C6 C -0.1269(7) 0.8698(2) 0.4841(5) 0.0215(12) Uani 1 1 d .
C7 C -0.0122(7) 0.9295(2) 0.6348(5) 0.0236(13) Uani 1 1 d .
N5 N 0.1076(7) 0.9457(2) 0.4208(5) 0.0343(14) Uani 1 1 d .
N6 N -0.2354(6) 0.8653(2) 0.4291(4) 0.0283(12) Uani 1 1 d .
N7 N -0.0545(6) 0.9572(2) 0.6737(4) 0.0307(13) Uani 1 1 d .
N30 N 0.0365(5) 0.82819(18) 0.6671(4) 0.0203(10) Uani 1 1 d .
C31 C -0.0152(7) 0.8328(2) 0.7397(5) 0.0284(14) Uani 1 1 d .
H31 H -0.0419 0.8619 0.7538 0.034 Uiso 1 1 calc R
C32 C -0.0311(8) 0.7968(3) 0.7949(6) 0.0383(18) Uani 1 1 d .
H32 H -0.0671 0.8013 0.8463 0.046 Uiso 1 1 calc R
C33 C 0.0053(8) 0.7544(3) 0.7750(6) 0.0403(19) Uani 1 1 d .
H33 H -0.0065 0.7292 0.8113 0.048 Uiso 1 1 calc R
C34 C 0.0597(7) 0.7493(3) 0.7003(6) 0.0343(17) Uani 1 1 d .
H34 H 0.0848 0.7203 0.6845 0.041 Uiso 1 1 calc R
C35 C 0.0775(6) 0.7867(2) 0.6485(5) 0.0259(14) Uani 1 1 d .
C36 C 0.1396(6) 0.7846(2) 0.5712(5) 0.0243(13) Uani 1 1 d .
C37 C 0.1995(7) 0.7455(2) 0.5477(6) 0.0344(17) Uani 1 1 d .
H37 H 0.2009 0.7185 0.5823 0.041 Uiso 1 1 calc R
C38 C 0.2556(8) 0.7468(3) 0.4748(7) 0.041(2) Uani 1 1 d .
H38 H 0.2951 0.7205 0.4579 0.049 Uiso 1 1 calc R
C39 C 0.2546(7) 0.7862(3) 0.4262(6) 0.0355(17) Uani 1 1 d .
H39 H 0.2938 0.7876 0.3758 0.043 Uiso 1 1 calc R
C40 C 0.1954(7) 0.8238(2) 0.4519(5) 0.0257(14) Uani 1 1 d .
H40 H 0.1936 0.8510 0.4177 0.031 Uiso 1 1 calc R
N41 N 0.1400(5) 0.82332(18) 0.5239(4) 0.0216(11) Uani 1 1 d .
Sm1 Sm -0.16684(3) 1.023557(11) 0.71916(2) 0.02039(10) Uani 1 1 d .
O1 O 0.0769(6) 1.0317(2) 0.8003(4) 0.0427(14) Uani 1 1 d .
O2 O -0.1329(6) 1.10521(17) 0.7469(4) 0.0379(13) Uani 1 1 d .
O3 O -0.1478(8) 1.0339(2) 0.8862(4) 0.0583(19) Uani 1 1 d .
O4 O -0.3849(6) 1.0596(2) 0.7031(5) 0.0494(16) Uani 1 1 d .
O5 O -0.3316(5) 0.99546(19) 0.5681(4) 0.0376(12) Uani 1 1 d .
O101 O 0.1114(7) 0.1516(2) 0.8145(4) 0.0501(16) Uani 1 1 d .
O102 O 0.2862(7) -0.0045(2) 0.7406(5) 0.0510(15) Uani 1 1 d .
O103 O 0.4837(7) 0.0540(2) 0.8433(5) 0.0522(16) Uani 1 1 d .
O104 O 0.7017(8) 0.1579(2) 0.8263(6) 0.0616(19) Uani 1 1 d .
O105 O 0.8925(7) 0.1174(3) 0.9813(5) 0.0613(19) Uani 1 1 d .
O106 O 0.5404(6) 0.0702(2) 0.4507(4) 0.0440(14) Uani 1 1 d .
O107 O 0.6302(9) 0.8621(2) 0.2236(5) 0.069(2) Uani 1 1 d .
O108 O 0.1986(12) 0.0270(3) 0.5659(7) 0.066(4) Uani 0.758(16) 1 d P
O109 O 0.3276(16) 0.0396(6) 0.5924(14) 0.020(5) Uani 0.242(16) 1 d P
O110 O 0.7609(6) 0.9818(2) 0.0107(4) 0.0456(14) Uani 1 1 d .
O111 O 0.5197(6) 0.1322(2) 0.5929(5) 0.0526(16) Uani 1 1 d .
O112 O 0.1485(7) 0.9200(2) 0.8652(5) 0.0576(17) Uani 1 1 d .

loop_
_atom_site_aniso_label
_atom_site_aniso_U_11
_atom_site_aniso_U_22
_atom_site_aniso_U_33
_atom_site_aniso_U_23
_atom_site_aniso_U_13
_atom_site_aniso_U_12
Ru1 0.0238(3) 0.0254(3) 0.0232(3) 0.0047(2) 0.0011(2) -0.0099(2)
C1 0.031(4) 0.038(4) 0.033(4) 0.006(3) -0.005(3) -0.013(3)
C2 0.049(4) 0.027(4) 0.025(3) -0.005(3) 0.018(3) -0.011(3)
C3 0.033(4) 0.031(4) 0.025(3) 0.003(3) 0.002(3) -0.010(3)
C4 0.023(3) 0.020(3) 0.026(3) -0.003(2) 0.010(2) -0.006(2)
N4' 0.023(3) 0.020(3) 0.026(3) -0.003(2) 0.010(2) -0.006(2)
N1 0.044(4) 0.046(4) 0.043(4) 0.008(3) -0.011(3) -0.013(3)
N2 0.059(5) 0.043(4) 0.031(3) -0.006(3) 0.014(3) -0.016(3)
N3 0.047(4) 0.035(3) 0.037(4) 0.003(3) 0.014(3) -0.013(3)
N4 0.024(3) 0.019(3) 0.024(3) -0.001(2) 0.012(2) -0.001(2)
C4' 0.024(3) 0.019(3) 0.024(3) -0.001(2) 0.012(2) -0.001(2)
N10 0.025(3) 0.023(3) 0.030(3) 0.005(2) 0.003(2) -0.009(2)
C11 0.031(4) 0.031(4) 0.029(4) 0.004(3) 0.006(3) -0.005(3)
C12 0.030(4) 0.034(4) 0.039(4) 0.007(3) 0.012(3) -0.003(3)
C13 0.029(4) 0.031(4) 0.047(5) 0.015(3) 0.007(3) -0.008(3)
C14 0.025(3) 0.025(3) 0.036(4) 0.005(3) 0.002(3) -0.003(3)
C15 0.021(3) 0.031(4) 0.031(4) 0.012(3) 0.002(3) -0.002(3)
C16 0.019(3) 0.030(3) 0.031(4) 0.008(3) 0.001(3) -0.002(3)
C17 0.033(4) 0.035(4) 0.036(4) 0.003(3) 0.011(3) -0.002(3)
C18 0.035(4) 0.042(4) 0.038(4) -0.005(3) 0.012(3) 0.002(3)
C19 0.030(4) 0.052(5) 0.043(5) 0.015(4) 0.014(3) 0.002(4)
C20 0.023(3) 0.034(4) 0.040(4) 0.011(3) 0.010(3) 0.003(3)
N21 0.014(2) 0.032(3) 0.034(3) 0.013(2) 0.001(2) -0.001(2)
Ru2 0.0161(2) 0.0163(2) 0.0196(2) -0.00014(17) 0.00794(18) -0.00119(17)
C5 0.023(3) 0.025(3) 0.024(3) -0.001(3) 0.010(3) -0.002(2)
C6 0.024(3) 0.020(3) 0.024(3) 0.002(2) 0.011(3) 0.002(2)
C7 0.024(3) 0.026(3) 0.021(3) 0.001(2) 0.008(3) -0.001(3)
N5 0.052(4) 0.025(3) 0.032(3) 0.001(2) 0.023(3) -0.006(3)
N6 0.023(3) 0.027(3) 0.033(3) 0.000(2) 0.007(2) 0.001(2)
N7 0.033(3) 0.024(3) 0.033(3) -0.005(2) 0.009(3) 0.000(2)
N30 0.015(2) 0.021(3) 0.024(3) 0.002(2) 0.004(2) -0.0041(19)
C31 0.025(3) 0.030(4) 0.030(4) 0.003(3) 0.008(3) -0.003(3)
C32 0.026(4) 0.058(5) 0.032(4) 0.011(4) 0.011(3) -0.011(3)
C33 0.034(4) 0.043(5) 0.040(4) 0.019(4) 0.006(3) -0.003(3)
C34 0.026(3) 0.029(4) 0.042(4) 0.011(3) 0.002(3) 0.002(3)
C35 0.017(3) 0.024(3) 0.031(4) 0.004(3) 0.001(3) -0.001(2)
C36 0.015(3) 0.024(3) 0.029(3) -0.001(3) 0.000(2) -0.003(2)
C37 0.027(4) 0.023(3) 0.049(5) -0.001(3) 0.006(3) 0.006(3)
C38 0.028(4) 0.033(4) 0.062(5) -0.018(4) 0.014(4) 0.003(3)
C39 0.025(4) 0.043(4) 0.041(4) -0.015(3) 0.014(3) -0.003(3)
C40 0.021(3) 0.030(3) 0.027(3) -0.005(3) 0.009(3) -0.002(3)
N41 0.015(2) 0.023(3) 0.025(3) -0.008(2) 0.005(2) -0.003(2)
Sm1 0.02338(17) 0.01874(16) 0.02203(17) -0.00050(12) 0.01142(13) -0.00201(12)
O1 0.033(3) 0.056(4) 0.037(3) -0.008(3) 0.007(2) -0.001(3)
O2 0.055(4) 0.025(3) 0.036(3) -0.008(2) 0.018(3) -0.009(2)
O3 0.097(6) 0.050(4) 0.037(3) -0.009(3) 0.033(4) -0.030(4)
O4 0.035(3) 0.045(3) 0.078(5) -0.002(3) 0.032(3) 0.003(3)
O5 0.028(3) 0.042(3) 0.035(3) 0.002(2) 0.000(2) -0.002(2)
O101 0.063(4) 0.034(3) 0.043(3) 0.003(3) 0.001(3) 0.000(3)
O102 0.053(4) 0.045(4) 0.058(4) 0.002(3) 0.022(3) 0.003(3)
O103 0.049(4) 0.067(4) 0.047(4) -0.004(3) 0.024(3) -0.006(3)
O104 0.073(5) 0.045(4) 0.070(5) -0.010(3) 0.027(4) 0.006(3)
O105 0.059(4) 0.078(5) 0.043(4) -0.010(3) 0.009(3) -0.021(4)
O106 0.034(3) 0.058(4) 0.039(3) 0.011(3) 0.010(2) 0.004(3)
O107 0.109(7) 0.054(4) 0.042(4) -0.004(3) 0.020(4) -0.023(4)
O108 0.096(9) 0.041(5) 0.049(5) 0.001(4) 0.006(5) 0.026(5)
O109 0.006(8) 0.022(10) 0.032(11) 0.001(7) 0.009(7) 0.005(6)
O110 0.047(3) 0.049(4) 0.036(3) -0.004(3) 0.005(3) -0.011(3)
O111 0.030(3) 0.069(4) 0.055(4) 0.003(3) 0.008(3) 0.004(3)
O112 0.063(4) 0.060(4) 0.042(4) 0.002(3) 0.005(3) -0.003(3)

loop_
_atom_type_symbol
_atom_type_description
_atom_type_scat_dispersion_real
_atom_type_scat_dispersion_imag
_atom_type_scat_source
C C 0.0033 0.0016 'International Tables Vol C Tables 4.2.6.8 and 6.1.1.4'
H H 0.0000 0.0000 'International Tables Vol C Tables 4.2.6.8 and 6.1.1.4'
N N 0.0061 0.0033 'International Tables Vol C Tables 4.2.6.8 and 6.1.1.4'
O O 0.0106 0.0060 'International Tables Vol C Tables 4.2.6.8 and 6.1.1.4'
Ru Ru -1.2594 0.8363 'International Tables Vol C Tables 4.2.6.8 and 6.1.1.4'
Sm Sm -0.1638 3.4418 'International Tables Vol C Tables 4.2.6.8 and 6.1.1.4'

loop_
_geom_angle_atom_site_label_1
_geom_angle_atom_site_label_2
_geom_angle_atom_site_label_3
_geom_angle
_geom_angle_site_symmetry_1
_geom_angle_site_symmetry_3
C3 Ru1 C1 87.1(3) . .
C3 Ru1 C2 90.5(3) . .
C1 Ru1 C2 92.9(4) . .
C3 Ru1 C4 95.2(3) . .
C1 Ru1 C4 176.8(3) . .
C2 Ru1 C4 89.2(3) . .
C3 Ru1 N10 174.3(3) . .
C1 Ru1 N10 91.1(3) . .
C2 Ru1 N10 95.1(3) . .
C4 Ru1 N10 86.3(2) . .
C3 Ru1 N21 97.4(3) . .
C1 Ru1 N21 91.7(3) . .
C2 Ru1 N21 171.1(3) . .
C4 Ru1 N21 86.0(2) . .
N10 Ru1 N21 77.2(2) . .
N1 C1 Ru1 178.9(9) . .
N2 C2 Ru1 174.0(7) . .
N3 C3 Ru1 175.6(7) . .
N4 C4 Ru1 169.8(5) . .
C3 N3 Sm1 178.4(6) . 1_655
C4 N4 Ru2 173.6(5) . .
C11 N10 C15 118.4(6) . .
C11 N10 Ru1 125.0(5) . .
C15 N10 Ru1 116.6(5) . .
N10 C11 C12 122.6(7) . .
C11 C12 C13 119.0(7) . .
C14 C13 C12 119.1(7) . .
C13 C14 C15 119.5(7) . .
N10 C15 C14 121.4(7) . .
N10 C15 C16 115.2(6) . .
C14 C15 C16 123.4(7) . .
N21 C16 C17 121.7(7) . .
N21 C16 C15 115.3(7) . .
C17 C16 C15 123.0(6) . .
C18 C17 C16 119.5(7) . .
C17 C18 C19 119.3(8) . .
C20 C19 C18 118.8(8) . .
N21 C20 C19 122.8(7) . .
C20 N21 C16 117.8(7) . .
C20 N21 Ru1 126.4(5) . .
C16 N21 Ru1 115.6(5) . .
C5 Ru2 C7 90.4(3) . .
C5 Ru2 C6 88.1(3) . .
C7 Ru2 C6 89.3(3) . .
C5 Ru2 N4 91.9(3) . .
C7 Ru2 N4 91.3(2) . .
C6 Ru2 N4 179.3(3) . .
C5 Ru2 N41 95.7(2) . .
C7 Ru2 N41 173.6(2) . .
C6 Ru2 N41 92.4(2) . .
N4 Ru2 N41 86.9(2) . .
C5 Ru2 N30 172.8(2) . .
C7 Ru2 N30 96.7(2) . .
C6 Ru2 N30 91.6(2) . .
N4 Ru2 N30 88.3(2) . .
N41 Ru2 N30 77.1(2) . .
N5 C5 Ru2 176.2(6) . .
N6 C6 Ru2 177.0(6) . .
N7 C7 Ru2 176.9(6) . .
C5 N5 Sm1 164.8(6) . 3_576
C7 N7 Sm1 166.8(6) . .
C31 N30 C35 118.7(6) . .
C31 N30 Ru2 126.0(5) . .
C35 N30 Ru2 115.3(4) . .
N30 C31 C32 122.4(7) . .
C33 C32 C31 119.7(7) . .
C32 C33 C34 118.3(7) . .
C33 C34 C35 119.9(7) . .
N30 C35 C34 120.9(7) . .
N30 C35 C36 115.6(6) . .
C34 C35 C36 123.5(7) . .
N41 C36 C37 120.4(7) . .
N41 C36 C35 115.8(6) . .
C37 C36 C35 123.7(6) . .
C38 C37 C36 119.7(7) . .
C37 C38 C39 119.7(7) . .
C38 C39 C40 118.8(7) . .
N41 C40 C39 122.5(7) . .
C36 N41 C40 118.9(6) . .
C36 N41 Ru2 116.1(4) . .
C40 N41 Ru2 124.9(5) . .
O3 Sm1 O1 75.4(2) . .
O3 Sm1 O4 79.7(3) . .
O1 Sm1 O4 141.7(2) . .
O3 Sm1 N3 73.6(2) . 1_455
O1 Sm1 N3 121.6(2) . 1_455
O4 Sm1 N3 77.1(2) . 1_455
O3 Sm1 O2 75.2(2) . .
O1 Sm1 O2 75.5(2) . .
O4 Sm1 O2 70.3(2) . .
N3 Sm1 O2 138.0(2) 1_455 .
O3 Sm1 O5 139.9(2) . .
O1 Sm1 O5 141.74(19) . .
O4 Sm1 O5 73.0(2) . .
N3 Sm1 O5 72.1(2) 1_455 .
O2 Sm1 O5 120.09(19) . .
O3 Sm1 N7 118.5(2) . .
O1 Sm1 N7 73.3(2) . .
O4 Sm1 N7 144.9(2) . .
N3 Sm1 N7 80.0(2) 1_455 .
O2 Sm1 N7 140.5(2) . .
O5 Sm1 N7 74.86(19) . .
O3 Sm1 N5 145.7(2) . 3_576
O1 Sm1 N5 83.3(2) . 3_576
O4 Sm1 N5 102.5(2) . 3_576
N3 Sm1 N5 140.6(2) 1_455 3_576
O2 Sm1 N5 73.55(19) . 3_576
O5 Sm1 N5 70.3(2) . 3_576
N7 Sm1 N5 79.3(2) . 3_576

loop_
_geom_bond_atom_site_label_1
_geom_bond_atom_site_label_2
_geom_bond_distance
_geom_bond_site_symmetry_2
Ru1 C3 1.973(7) .
Ru1 C1 2.001(8) .
Ru1 C2 2.006(7) .
Ru1 C4 2.060(6) .
Ru1 N10 2.119(5) .
Ru1 N21 2.130(7) .
C1 N1 1.150(10) .
C2 N2 1.182(10) .
C3 N3 1.176(10) .
C4 N4 1.140(9) .
N3 Sm1 2.468(6) 1_655
N4 Ru2 2.058(6) .
N10 C11 1.350(10) .
N10 C15 1.354(10) .
C11 C12 1.372(10) .
C12 C13 1.396(12) .
C13 C14 1.368(11) .
C14 C15 1.399(10) .
C15 C16 1.490(10) .
C16 N21 1.367(9) .
C16 C17 1.383(11) .
C17 C18 1.373(11) .
C18 C19 1.384(12) .
C19 C20 1.380(12) .
C20 N21 1.347(9) .
Ru2 C5 1.973(7) .
Ru2 C7 1.978(7) .
Ru2 C6 1.999(7) .
Ru2 N41 2.118(5) .
Ru2 N30 2.128(5) .
C5 N5 1.162(9) .
C6 N6 1.166(9) .
C7 N7 1.163(9) .
N5 Sm1 2.494(6) 3_576
N7 Sm1 2.485(6) .
N30 C31 1.341(9) .
N30 C35 1.361(9) .
C31 C32 1.385(10) .
C32 C33 1.373(13) .
C33 C34 1.389(12) .
C34 C35 1.392(10) .
C35 C36 1.470(10) .
C36 N41 1.346(9) .
C36 C37 1.409(10) .
C37 C38 1.369(12) .
C38 C39 1.370(12) .
C39 C40 1.385(10) .
C40 N41 1.350(8) .
Sm1 O3 2.419(6) .
Sm1 O1 2.436(6) .
Sm1 O4 2.438(6) .
Sm1 N3 2.468(6) 1_455
Sm1 O2 2.471(5) .
Sm1 O5 2.480(5) .
Sm1 N5 2.494(6) 3_576
O108 O109 1.320(19) .
